data_7222242
loop_
_publ_author_name
'B\'athori, Nikoletta B.'
'Kilinkissa, Ornella E. Y.'

_publ_section_title
;
 Are gamma amino acids promising tools of crystal engineering? --
 Multicomponent crystals of baclofen
;
_journal_issue 43
_journal_name_full CrystEngComm
_journal_page_first 8264
_journal_paper_doi 10.1039/C5CE01383F
_journal_volume 17
_journal_year 2015
_chemical_formula_sum 'C41 H42 Cl2 N2 O10'
_chemical_formula_weight 793.67
_chemical_melting_point 371
_chemical_name_systematic
; 
 ? 
;
_space_group_IT_number 14
_symmetry_cell_setting monoclinic
_symmetry_space_group_name_Hall '-P 2ybc'
_symmetry_space_group_name_H-M 'P 1 21/c 1'
_atom_sites_solution_hydrogens geom
_atom_sites_solution_primary direct
_atom_sites_solution_secondary difmap
_audit_creation_method SHELXL-97
_audit_update_record
;
2015-07-08 deposited with the CCDC.
2015-09-20 downloaded from the CCDC.
;
_cell_angle_alpha 90.00
_cell_angle_beta 99.21(3)
_cell_angle_gamma 90.00
_cell_formula_units_Z 4
_cell_length_a 14.910(3)
_cell_length_b 35.478(7)
_cell_length_c 7.4293(15)
_cell_measurement_reflns_used 6254
_cell_measurement_temperature 173(2)
_cell_measurement_theta_max 26.38
_cell_measurement_theta_min 1.80
_cell_volume 3879.3(14)
_computing_structure_refinement 'SHELXL-97 (Sheldrick, 1997)'
_computing_structure_solution 'SHELXS-97 (Sheldrick, 1990)'
_diffrn_ambient_temperature 173(2)
_diffrn_measured_fraction_theta_full 0.992
_diffrn_measured_fraction_theta_max 0.992
_diffrn_radiation_monochromator graphite
_diffrn_radiation_source 'fine-focus sealed tube'
_diffrn_radiation_type MoK\a
_diffrn_radiation_wavelength 0.71073
_diffrn_reflns_av_R_equivalents 0.0000
_diffrn_reflns_av_sigmaI/netI 0.0243
_diffrn_reflns_limit_h_max 18
_diffrn_reflns_limit_h_min -18
_diffrn_reflns_limit_k_max 0
_diffrn_reflns_limit_k_min -44
_diffrn_reflns_limit_l_max 9
_diffrn_reflns_limit_l_min 0
_diffrn_reflns_number 7879
_diffrn_reflns_theta_full 26.38
_diffrn_reflns_theta_max 26.38
_diffrn_reflns_theta_min 1.80
_exptl_absorpt_coefficient_mu 0.229
_exptl_absorpt_correction_T_max 0.9887
_exptl_absorpt_correction_T_min 0.9346
_exptl_absorpt_correction_type multi-scan
_exptl_crystal_colour colorless
_exptl_crystal_density_diffrn 1.359
_exptl_crystal_density_method 'not measured'
_exptl_crystal_description rod
_exptl_crystal_F_000 1664
_exptl_crystal_recrystallization_method 'Re-crystallisation from solvent: methanol:water=1:1'
_exptl_crystal_size_max 0.30
_exptl_crystal_size_mid 0.23
_exptl_crystal_size_min 0.05
_refine_diff_density_max 0.550
_refine_diff_density_min -0.383
_refine_diff_density_rms 0.041
_refine_ls_extinction_expression Fc^*^=kFc[1+0.001xFc^2^\l^3^/sin(2\q)]^-1/4^
_refine_ls_extinction_method SHELXL
_refine_ls_goodness_of_fit_ref 1.029
_refine_ls_hydrogen_treatment noref
_refine_ls_matrix_type full
_refine_ls_number_parameters 533
_refine_ls_number_reflns 7879
_refine_ls_number_restraints 0
_refine_ls_restrained_S_all 1.029
_refine_ls_R_factor_all 0.0610
_refine_ls_R_factor_gt 0.0430
_refine_ls_shift/su_max 0.000
_refine_ls_shift/su_mean 0.000
_refine_ls_structure_factor_coef Fsqd
_refine_ls_weighting_details 'calc w=1/[\s^2^(Fo^2^)+(0.0394P)^2^+2.5655P] where P=(Fo^2^+2Fc^2^)/3'
_refine_ls_weighting_scheme calc
_refine_ls_wR_factor_gt 0.0966
_refine_ls_wR_factor_ref 0.1068
_reflns_number_gt 6254
_reflns_number_total 7879
_reflns_threshold_expression >2sigma(I)
_cod_data_source_file c5ce01383f2.cif
_cod_data_source_block bacba
_cod_depositor_comments 'Adding full bibliography for 7222242--7222247.cif.'
_cod_original_sg_symbol_H-M P21/c
_cod_database_code 7222242

loop_
_symmetry_equiv_pos_as_xyz
'x, y, z'
'-x, y+1/2, -z+1/2'
'-x, -y, -z'
'x, -y-1/2, z-1/2'

loop_
_atom_site_label
_atom_site_type_symbol
_atom_site_fract_x
_atom_site_fract_y
_atom_site_fract_z
_atom_site_U_iso_or_equiv
_atom_site_adp_type
_atom_site_occupancy
_atom_site_symmetry_multiplicity
_atom_site_calc_flag
_atom_site_refinement_flags
O1B O 0.09743(8) -0.01089(3) 1.15259(16) 0.0294(3) Uani 1 1 d .
O2B O 0.12472(9) -0.03132(3) 0.88249(17) 0.0312(3) Uani 1 1 d .
N2 N 0.16299(11) 0.03547(5) 0.4362(2) 0.0265(3) Uani 1 1 d .
O4E O -0.07640(9) 0.09969(4) 0.06758(19) 0.0382(3) Uani 1 1 d .
O3E O 0.04735(9) 0.09105(4) 0.27610(19) 0.0416(3) Uani 1 1 d .
C1B C 0.19609(11) 0.08447(5) 0.7588(2) 0.0236(3) Uani 1 1 d .
C10B C 0.11541(12) 0.02902(5) 0.5952(2) 0.0272(4) Uani 1 1 d .
H10C H 0.1028 0.0018 0.6055 0.033 Uiso 1 1 calc R
H10D H 0.0565 0.0425 0.5754 0.033 Uiso 1 1 calc R
C3B C 0.30588(12) 0.13293(5) 0.7204(3) 0.0334(4) Uani 1 1 d .
H3B H 0.3659 0.1400 0.7066 0.040 Uiso 1 1 calc R
C9B C 0.11556(11) -0.00556(5) 0.9928(2) 0.0238(3) Uani 1 1 d .
C7E C 0.00037(12) 0.11099(5) 0.1666(2) 0.0295(4) Uani 1 1 d .
C8B C 0.12567(12) 0.03544(5) 0.9391(2) 0.0258(4) Uani 1 1 d .
H8C H 0.1603 0.0488 1.0450 0.031 Uiso 1 1 calc R
H8D H 0.0643 0.0469 0.9150 0.031 Uiso 1 1 calc R
C4B C 0.23956(13) 0.15999(5) 0.7207(2) 0.0313(4) Uani 1 1 d .
C2B C 0.28388(12) 0.09523(5) 0.7403(2) 0.0292(4) Uani 1 1 d .
H2B H 0.3295 0.0765 0.7414 0.035 Uiso 1 1 calc R
C1E C 0.02343(12) 0.15106(5) 0.1325(2) 0.0287(4) Uani 1 1 d .
C6E C -0.03127(13) 0.17320(5) 0.0043(3) 0.0344(4) Uani 1 1 d .
H6E H -0.0846 0.1628 -0.0650 0.041 Uiso 1 1 calc R
C7B C 0.17255(11) 0.04280(4) 0.7727(2) 0.0230(3) Uani 1 1 d .
H7B H 0.2308 0.0283 0.7907 0.028 Uiso 1 1 calc R
C6B C 0.13076(12) 0.11254(5) 0.7597(2) 0.0303(4) Uani 1 1 d .
H6B H 0.0706 0.1057 0.7730 0.036 Uiso 1 1 calc R
C2E C 0.10126(13) 0.16670(6) 0.2340(3) 0.0360(4) Uani 1 1 d .
H2E H 0.1393 0.1517 0.3207 0.043 Uiso 1 1 calc R
C3E C 0.12331(14) 0.20399(6) 0.2090(3) 0.0437(5) Uani 1 1 d .
H3E H 0.1758 0.2147 0.2800 0.052 Uiso 1 1 calc R
C5B C 0.15206(13) 0.15036(5) 0.7414(3) 0.0339(4) Uani 1 1 d .
H5B H 0.1071 0.1693 0.7431 0.041 Uiso 1 1 calc R
C4E C 0.06889(15) 0.22585(6) 0.0807(3) 0.0447(5) Uani 1 1 d .
H4E H 0.0843 0.2514 0.0633 0.054 Uiso 1 1 calc R
C5E C -0.00771(14) 0.21041(6) -0.0220(3) 0.0421(5) Uani 1 1 d .
H5E H -0.0445 0.2253 -0.1111 0.051 Uiso 1 1 calc R
O1A O 0.64545(8) -0.00785(3) 1.49809(16) 0.0309(3) Uani 1 1 d .
O2A O 0.56616(8) -0.01725(3) 1.22172(17) 0.0318(3) Uani 1 1 d .
N1 N 0.60430(11) 0.04256(5) 0.7579(2) 0.0273(3) Uani 1 1 d .
C10A C 0.64523(12) 0.03131(5) 0.9461(2) 0.0269(4) Uani 1 1 d .
H10A H 0.7117 0.0356 0.9636 0.032 Uiso 1 1 calc R
H10B H 0.6348 0.0041 0.9632 0.032 Uiso 1 1 calc R
C1A C 0.61481(12) 0.09592(5) 1.0606(2) 0.0270(4) Uani 1 1 d .
C9A C 0.61564(11) 0.00256(5) 1.3338(2) 0.0249(4) Uani 1 1 d .
C7A C 0.60386(11) 0.05387(5) 1.0879(2) 0.0255(4) Uani 1 1 d .
H7A H 0.5374 0.0482 1.0709 0.031 Uiso 1 1 calc R
C8A C 0.64604(12) 0.04121(5) 1.2801(2) 0.0291(4) Uani 1 1 d .
H8A H 0.7130 0.0411 1.2885 0.035 Uiso 1 1 calc R
H8B H 0.6305 0.0599 1.3689 0.035 Uiso 1 1 calc R
C6A C 0.54100(13) 0.11768(5) 0.9856(3) 0.0368(4) Uani 1 1 d .
H6A H 0.4833 0.1060 0.9530 0.044 Uiso 1 1 calc R
C2A C 0.69841(13) 0.11368(6) 1.1074(3) 0.0414(5) Uani 1 1 d .
H2A H 0.7500 0.0993 1.1581 0.050 Uiso 1 1 calc R
C4A C 0.63261(15) 0.17280(5) 1.0053(3) 0.0429(5) Uani 1 1 d .
C5A C 0.54948(14) 0.15612(6) 0.9571(3) 0.0439(5) Uani 1 1 d .
H5A H 0.4983 0.1706 0.9049 0.053 Uiso 1 1 calc R
C3A C 0.70755(15) 0.15205(6) 1.0812(3) 0.0497(6) Uani 1 1 d .
H3A H 0.7648 0.1640 1.1152 0.060 Uiso 1 1 calc R
O4C O 0.90222(9) 0.07395(4) 0.66970(19) 0.0358(3) Uani 1 1 d .
O3C O 0.75612(9) 0.07862(4) 0.6972(2) 0.0453(4) Uani 1 1 d .
C2C C 0.90188(12) 0.14652(5) 0.5211(2) 0.0322(4) Uani 1 1 d .
H2C H 0.9516 0.1306 0.5072 0.039 Uiso 1 1 calc R
C7C C 0.82478(12) 0.09246(5) 0.6571(2) 0.0311(4) Uani 1 1 d .
C3C C 0.90283(14) 0.18405(6) 0.4702(3) 0.0419(5) Uani 1 1 d .
H3C H 0.9521 0.1937 0.4172 0.050 Uiso 1 1 calc R
C6C C 0.75717(15) 0.15577(7) 0.6181(4) 0.0565(6) Uani 1 1 d .
H6C H 0.7066 0.1460 0.6663 0.068 Uiso 1 1 calc R
C1C C 0.82820(12) 0.13205(5) 0.5927(3) 0.0332(4) Uani 1 1 d .
C4C C 0.83214(17) 0.20749(7) 0.4964(4) 0.0620(7) Uani 1 1 d .
H4C H 0.8329 0.2332 0.4618 0.074 Uiso 1 1 calc R
C5C C 0.75989(17) 0.19353(7) 0.5734(5) 0.0729(9) Uani 1 1 d .
H5C H 0.7124 0.2099 0.5953 0.088 Uiso 1 1 calc R
O4D O 0.43207(10) 0.07166(4) 0.4344(2) 0.0465(4) Uani 1 1 d .
O3D O 0.29737(11) 0.08134(5) 0.2610(2) 0.0592(5) Uani 1 1 d .
C1D C 0.40050(14) 0.13305(6) 0.3171(3) 0.0397(5) Uani 1 1 d .
C6D C 0.34413(14) 0.15695(6) 0.2030(3) 0.0436(5) Uani 1 1 d .
H6D H 0.2899 0.1474 0.1332 0.052 Uiso 1 1 calc R
C5D C 0.36623(17) 0.19459(7) 0.1898(3) 0.0539(6) Uani 1 1 d .
H5D H 0.3276 0.2108 0.1100 0.065 Uiso 1 1 calc R
C7D C 0.37106(14) 0.09286(6) 0.3321(3) 0.0416(5) Uani 1 1 d .
C4D C 0.44448(19) 0.20863(7) 0.2926(4) 0.0674(7) Uani 1 1 d .
H4D H 0.4594 0.2346 0.2856 0.081 Uiso 1 1 calc R
C2D C 0.47965(16) 0.14715(7) 0.4176(4) 0.0586(6) Uani 1 1 d .
H2D H 0.5193 0.1309 0.4947 0.070 Uiso 1 1 calc R
C3D C 0.50084(19) 0.18472(8) 0.4058(5) 0.0767(9) Uani 1 1 d .
H3D H 0.5548 0.1943 0.4763 0.092 Uiso 1 1 calc R
Cl2 Cl 0.26771(4) 0.207322(13) 0.69528(8) 0.04969(16) Uani 1 1 d .
Cl1 Cl 0.64340(5) 0.221047(16) 0.97070(12) 0.0752(2) Uani 1 1 d .
H11D H 0.1606(14) 0.0597(7) 0.407(3) 0.041(6) Uiso 1 1 d .
H11B H 0.6197(14) 0.0659(6) 0.736(3) 0.038(6) Uiso 1 1 d .
H11F H 0.1360(15) 0.0217(6) 0.332(3) 0.047(6) Uiso 1 1 d .
H11C H 0.6248(15) 0.0257(7) 0.665(3) 0.051(6) Uiso 1 1 d .
H7C H 0.9002(18) 0.0523(8) 0.726(4) 0.068(8) Uiso 1 1 d .
H7E H -0.0891(18) 0.0756(8) 0.086(4) 0.070(8) Uiso 1 1 d .
H7D H 0.397(2) 0.0466(9) 0.452(4) 0.095(10) Uiso 1 1 d .
H11A H 0.5413(16) 0.0404(6) 0.744(3) 0.044(6) Uiso 1 1 d .
H11E H 0.2212(16) 0.0273(6) 0.463(3) 0.043(6) Uiso 1 1 d .

loop_
_atom_site_aniso_label
_atom_site_aniso_U_11
_atom_site_aniso_U_22
_atom_site_aniso_U_33
_atom_site_aniso_U_23
_atom_site_aniso_U_13
_atom_site_aniso_U_12
O1B 0.0369(7) 0.0278(6) 0.0236(6) 0.0028(5) 0.0050(5) -0.0040(5)
O2B 0.0404(7) 0.0243(6) 0.0297(7) -0.0022(5) 0.0084(5) -0.0012(5)
N2 0.0289(8) 0.0280(8) 0.0220(8) -0.0002(6) 0.0019(6) 0.0002(6)
O4E 0.0404(8) 0.0276(7) 0.0431(8) 0.0036(6) -0.0038(6) -0.0051(6)
O3E 0.0426(8) 0.0371(7) 0.0427(8) 0.0085(6) -0.0007(6) 0.0071(6)
C1B 0.0276(8) 0.0246(8) 0.0185(8) -0.0003(6) 0.0035(6) -0.0014(7)
C10B 0.0286(9) 0.0294(9) 0.0233(9) 0.0009(7) 0.0037(7) -0.0033(7)
C3B 0.0276(9) 0.0309(9) 0.0416(11) -0.0006(8) 0.0049(8) -0.0059(7)
C9B 0.0200(8) 0.0269(8) 0.0239(9) 0.0006(7) 0.0016(6) -0.0017(6)
C7E 0.0294(9) 0.0310(9) 0.0289(9) -0.0020(7) 0.0068(7) 0.0045(7)
C8B 0.0299(9) 0.0241(8) 0.0238(9) -0.0006(7) 0.0055(7) -0.0021(7)
C4B 0.0386(10) 0.0227(9) 0.0313(10) 0.0014(7) 0.0015(8) -0.0042(7)
C2B 0.0262(9) 0.0282(9) 0.0334(10) -0.0012(7) 0.0050(7) 0.0014(7)
C1E 0.0280(9) 0.0297(9) 0.0288(9) -0.0031(7) 0.0060(7) 0.0016(7)
C6E 0.0320(9) 0.0306(9) 0.0387(11) -0.0009(8) 0.0000(8) 0.0004(8)
C7B 0.0236(8) 0.0230(8) 0.0223(8) 0.0003(6) 0.0029(6) -0.0002(6)
C6B 0.0255(9) 0.0315(9) 0.0346(10) 0.0024(8) 0.0066(7) -0.0004(7)
C2E 0.0296(9) 0.0420(11) 0.0355(10) -0.0007(8) 0.0023(8) -0.0004(8)
C3E 0.0360(11) 0.0435(12) 0.0511(13) -0.0072(10) 0.0052(9) -0.0100(9)
C5B 0.0342(10) 0.0281(9) 0.0394(11) 0.0019(8) 0.0060(8) 0.0061(8)
C4E 0.0475(12) 0.0289(10) 0.0589(14) -0.0024(9) 0.0125(10) -0.0061(9)
C5E 0.0430(11) 0.0331(10) 0.0493(12) 0.0047(9) 0.0045(9) 0.0044(9)
O1A 0.0368(7) 0.0306(7) 0.0248(6) 0.0016(5) 0.0033(5) 0.0003(5)
O2A 0.0294(6) 0.0352(7) 0.0298(7) -0.0002(5) 0.0019(5) -0.0077(5)
N1 0.0267(8) 0.0300(8) 0.0252(8) -0.0003(6) 0.0046(6) -0.0049(6)
C10A 0.0269(8) 0.0286(9) 0.0249(9) 0.0018(7) 0.0035(7) 0.0000(7)
C1A 0.0298(9) 0.0270(9) 0.0246(9) -0.0012(7) 0.0059(7) 0.0002(7)
C9A 0.0221(8) 0.0289(9) 0.0248(9) -0.0007(7) 0.0069(7) 0.0018(7)
C7A 0.0241(8) 0.0277(9) 0.0246(9) -0.0006(7) 0.0039(7) 0.0000(7)
C8A 0.0323(9) 0.0294(9) 0.0248(9) -0.0020(7) 0.0022(7) -0.0032(7)
C6A 0.0307(10) 0.0325(10) 0.0455(12) 0.0020(9) 0.0012(8) 0.0006(8)
C2A 0.0312(10) 0.0352(10) 0.0556(13) 0.0042(9) 0.0005(9) -0.0023(8)
C4A 0.0533(13) 0.0231(9) 0.0531(13) -0.0008(9) 0.0109(10) -0.0028(9)
C5A 0.0414(11) 0.0330(10) 0.0558(13) 0.0039(9) 0.0036(10) 0.0063(9)
C3A 0.0414(12) 0.0346(11) 0.0710(16) 0.0006(10) 0.0026(11) -0.0122(9)
O4C 0.0348(7) 0.0328(7) 0.0411(8) 0.0090(6) 0.0101(6) -0.0008(6)
O3C 0.0308(7) 0.0473(8) 0.0584(9) 0.0112(7) 0.0091(6) -0.0110(6)
C2C 0.0296(9) 0.0347(10) 0.0331(10) 0.0012(8) 0.0072(8) 0.0000(7)
C7C 0.0287(9) 0.0361(10) 0.0283(9) 0.0000(8) 0.0037(7) -0.0062(8)
C3C 0.0387(11) 0.0384(11) 0.0509(13) 0.0049(9) 0.0146(9) -0.0049(9)
C6C 0.0330(11) 0.0482(13) 0.0924(19) 0.0166(13) 0.0222(12) 0.0032(9)
C1C 0.0267(9) 0.0354(10) 0.0374(10) 0.0024(8) 0.0043(8) -0.0033(7)
C4C 0.0519(14) 0.0358(12) 0.103(2) 0.0189(13) 0.0252(14) 0.0052(10)
C5C 0.0465(14) 0.0508(15) 0.128(3) 0.0212(16) 0.0326(15) 0.0155(11)
O4D 0.0390(8) 0.0479(9) 0.0512(9) 0.0106(7) 0.0027(7) -0.0053(7)
O3D 0.0515(9) 0.0627(10) 0.0570(10) 0.0151(8) -0.0105(8) -0.0214(8)
C1D 0.0372(10) 0.0439(11) 0.0393(11) 0.0063(9) 0.0099(9) -0.0053(9)
C6D 0.0378(11) 0.0516(13) 0.0422(12) 0.0031(10) 0.0092(9) -0.0010(9)
C5D 0.0552(14) 0.0498(13) 0.0588(15) 0.0128(11) 0.0157(12) 0.0124(11)
C7D 0.0365(11) 0.0564(13) 0.0317(10) 0.0059(9) 0.0046(9) -0.0059(9)
C4D 0.0674(17) 0.0432(14) 0.093(2) 0.0076(14) 0.0153(15) -0.0109(12)
C2D 0.0465(13) 0.0556(14) 0.0686(16) 0.0148(12) -0.0068(12) -0.0071(11)
C3D 0.0546(16) 0.0632(17) 0.104(2) 0.0082(16) -0.0136(15) -0.0219(13)
Cl2 0.0536(3) 0.0252(2) 0.0681(4) 0.0066(2) 0.0030(3) -0.0073(2)
Cl1 0.0820(5) 0.0257(3) 0.1175(6) 0.0050(3) 0.0150(4) -0.0059(3)

loop_
_atom_type_symbol
_atom_type_description
_atom_type_scat_dispersion_real
_atom_type_scat_dispersion_imag
_atom_type_scat_source
C C 0.0033 0.0016 'International Tables Vol C Tables 4.2.6.8 and 6.1.1.4'
H H 0.0000 0.0000 'International Tables Vol C Tables 4.2.6.8 and 6.1.1.4'
N N 0.0061 0.0033 'International Tables Vol C Tables 4.2.6.8 and 6.1.1.4'
O O 0.0106 0.0060 'International Tables Vol C Tables 4.2.6.8 and 6.1.1.4'
Cl Cl 0.1484 0.1585 'International Tables Vol C Tables 4.2.6.8 and 6.1.1.4'

loop_
_geom_angle_atom_site_label_1
_geom_angle_atom_site_label_2
_geom_angle_atom_site_label_3
_geom_angle
C2B C1B C6B 118.29(15)
C2B C1B C7B 120.16(15)
C6B C1B C7B 121.53(15)
N2 C10B C7B 111.34(14)
C4B C3B C2B 119.21(17)
O2B C9B O1B 124.38(15)
O2B C9B C8B 120.08(15)
O1B C9B C8B 115.54(14)
O3E C7E O4E 123.57(17)
O3E C7E C1E 123.02(17)
O4E C7E C1E 113.41(15)
C9B C8B C7B 116.74(14)
C3B C4B C5B 121.26(16)
C3B C4B Cl2 118.94(14)
C5B C4B Cl2 119.80(14)
C3B C2B C1B 121.07(16)
C6E C1E C2E 119.40(17)
C6E C1E C7E 121.81(16)
C2E C1E C7E 118.78(16)
C5E C6E C1E 119.94(18)
C1B C7B C10B 110.67(13)
C1B C7B C8B 110.98(13)
C10B C7B C8B 112.12(13)
C5B C6B C1B 121.21(16)
C3E C2E C1E 120.23(18)
C2E C3E C4E 120.13(19)
C4B C5B C6B 118.96(16)
C5E C4E C3E 119.97(19)
C4E C5E C6E 120.32(19)
N1 C10A C7A 110.89(14)
C6A C1A C2A 118.08(17)
C6A C1A C7A 120.36(16)
C2A C1A C7A 121.56(16)
O2A C9A O1A 123.60(16)
O2A C9A C8A 120.46(15)
O1A C9A C8A 115.94(14)
C1A C7A C10A 111.01(14)
C1A C7A C8A 112.06(14)
C10A C7A C8A 109.74(14)
C9A C8A C7A 114.49(14)
C1A C6A C5A 121.48(18)
C3A C2A C1A 120.99(19)
C5A C4A C3A 121.05(18)
C5A C4A Cl1 119.18(16)
C3A C4A Cl1 119.76(16)
C4A C5A C6A 119.05(19)
C4A C3A C2A 119.35(19)
C3C C2C C1C 120.13(18)
O3C C7C O4C 122.97(18)
O3C C7C C1C 122.29(17)
O4C C7C C1C 114.73(15)
C4C C3C C2C 119.93(19)
C5C C6C C1C 120.1(2)
C6C C1C C2C 119.58(18)
C6C C1C C7C 117.53(17)
C2C C1C C7C 122.73(17)
C3C C4C C5C 120.2(2)
C6C C5C C4C 119.9(2)
C6D C1D C2D 119.3(2)
C6D C1D C7D 118.11(19)
C2D C1D C7D 122.50(19)
C5D C6D C1D 120.5(2)
C4D C5D C6D 119.9(2)
O3D C7D O4D 123.4(2)
O3D C7D C1D 122.9(2)
O4D C7D C1D 113.60(17)
C3D C4D C5D 119.5(2)
C3D C2D C1D 120.0(2)
C2D C3D C4D 120.7(2)

loop_
_geom_bond_atom_site_label_1
_geom_bond_atom_site_label_2
_geom_bond_distance
O1B C9B 1.273(2)
O2B C9B 1.250(2)
N2 C10B 1.490(2)
O4E C7E 1.320(2)
O3E C7E 1.213(2)
C1B C2B 1.391(2)
C1B C6B 1.394(2)
C1B C7B 1.527(2)
C10B C7B 1.531(2)
C3B C4B 1.379(3)
C3B C2B 1.391(2)
C9B C8B 1.522(2)
C7E C1E 1.494(2)
C8B C7B 1.537(2)
C4B C5B 1.381(3)
C4B Cl2 1.7485(18)
C1E C6E 1.393(3)
C1E C2E 1.394(3)
C6E C5E 1.388(3)
C6B C5B 1.391(3)
C2E C3E 1.383(3)
C3E C4E 1.386(3)
C4E C5E 1.381(3)
O1A C9A 1.285(2)
O2A C9A 1.239(2)
N1 C10A 1.488(2)
C10A C7A 1.530(2)
C1A C6A 1.386(3)
C1A C2A 1.390(3)
C1A C7A 1.518(2)
C9A C8A 1.517(2)
C7A C8A 1.533(2)
C6A C5A 1.389(3)
C2A C3A 1.385(3)
C4A C5A 1.369(3)
C4A C3A 1.381(3)
C4A Cl1 1.742(2)
O4C C7C 1.318(2)
O3C C7C 1.215(2)
C2C C3C 1.385(3)
C2C C1C 1.393(3)
C7C C1C 1.487(3)
C3C C4C 1.381(3)
C6C C5C 1.382(3)
C6C C1C 1.389(3)
C4C C5C 1.389(3)
O4D C7D 1.323(2)
O3D C7D 1.212(2)
C1D C6D 1.384(3)
C1D C2D 1.385(3)
C1D C7D 1.501(3)
C6D C5D 1.383(3)
C5D C4D 1.381(4)
C4D C3D 1.381(4)
C2D C3D 1.376(4)

loop_
_geom_torsion_atom_site_label_1
_geom_torsion_atom_site_label_2
_geom_torsion_atom_site_label_3
_geom_torsion_atom_site_label_4
_geom_torsion
O2B C9B C8B C7B -16.6(2)
O1B C9B C8B C7B 163.64(14)
C2B C3B C4B C5B 0.3(3)
C2B C3B C4B Cl2 -179.94(14)
C4B C3B C2B C1B 0.6(3)
C6B C1B C2B C3B -1.0(3)
C7B C1B C2B C3B 177.50(16)
O3E C7E C1E C6E 179.24(18)
O4E C7E C1E C6E -1.5(2)
O3E C7E C1E C2E -1.6(3)
O4E C7E C1E C2E 177.63(16)
C2E C1E C6E C5E 0.4(3)
C7E C1E C6E C5E 179.49(18)
C2B C1B C7B C10B -106.38(17)
C6B C1B C7B C10B 72.1(2)
C2B C1B C7B C8B 128.46(16)
C6B C1B C7B C8B -53.1(2)
N2 C10B C7B C1B 56.98(18)
N2 C10B C7B C8B -178.51(14)
C9B C8B C7B C1B -167.95(14)
C9B C8B C7B C10B 67.71(19)
C2B C1B C6B C5B 0.5(3)
C7B C1B C6B C5B -178.04(16)
C6E C1E C2E C3E 0.8(3)
C7E C1E C2E C3E -178.39(18)
C1E C2E C3E C4E -1.1(3)
C3B C4B C5B C6B -0.9(3)
Cl2 C4B C5B C6B 179.39(14)
C1B C6B C5B C4B 0.5(3)
C2E C3E C4E C5E 0.3(3)
C3E C4E C5E C6E 0.9(3)
C1E C6E C5E C4E -1.2(3)
C6A C1A C7A C10A 105.51(19)
C2A C1A C7A C10A -73.8(2)
C6A C1A C7A C8A -131.39(18)
C2A C1A C7A C8A 49.3(2)
N1 C10A C7A C1A -56.57(18)
N1 C10A C7A C8A 179.01(14)
O2A C9A C8A C7A 5.2(2)
O1A C9A C8A C7A -175.86(14)
C1A C7A C8A C9A 163.96(14)
C10A C7A C8A C9A -72.23(18)
C2A C1A C6A C5A 0.1(3)
C7A C1A C6A C5A -179.18(18)
C6A C1A C2A C3A 0.5(3)
C7A C1A C2A C3A 179.79(19)
C3A C4A C5A C6A 0.0(3)
Cl1 C4A C5A C6A -179.70(17)
C1A C6A C5A C4A -0.4(3)
C5A C4A C3A C2A 0.6(4)
Cl1 C4A C3A C2A -179.69(18)
C1A C2A C3A C4A -0.9(4)
C1C C2C C3C C4C 2.3(3)
C5C C6C C1C C2C -0.3(4)
C5C C6C C1C C7C 175.2(2)
C3C C2C C1C C6C -2.1(3)
C3C C2C C1C C7C -177.38(18)
O3C C7C C1C C6C 14.4(3)
O4C C7C C1C C6C -164.65(19)
O3C C7C C1C C2C -170.28(19)
O4C C7C C1C C2C 10.7(3)
C2C C3C C4C C5C -0.2(4)
C1C C6C C5C C4C 2.4(5)
C3C C4C C5C C6C -2.2(5)
C2D C1D C6D C5D -0.3(3)
C7D C1D C6D C5D 177.4(2)
C1D C6D C5D C4D -0.8(3)
C6D C1D C7D O3D -6.2(3)
C2D C1D C7D O3D 171.4(2)
C6D C1D C7D O4D 175.65(18)
C2D C1D C7D O4D -6.7(3)
C6D C5D C4D C3D 1.1(4)
C6D C1D C2D C3D 1.1(4)
C7D C1D C2D C3D -176.5(3)
C1D C2D C3D C4D -0.8(5)
C5D C4D C3D C2D -0.3(5)
